data_7009073
loop_
_publ_author_name
'Bowmaker, Graham A.'
'Hanna, John V.'
'Healy, Peter C.'
'Reid, Jason C.'
'Rickard, Clifton E. F.'
'White, Allan H.'

_publ_section_title
;
 Crystal structures and vibrational and solid-state (CPMAS) NMR
 spectroscopic studies in the tris(triphenylphosphine)-copper(I) and
 -silver(I) formate systems
;
_journal_issue 5
_journal_name_full 'Journal of the Chemical Society, Dalton Transactions'
_journal_page_first 753
_journal_paper_doi 10.1039/a908427d
_journal_year 2000
_chemical_formula_moiety '[Ag(PPh3)3O2CH].HCO2H'
_chemical_formula_sum 'C56 H48 Ag O4 P3'
_chemical_formula_weight 985.79
_space_group_IT_number 14
_symmetry_cell_setting monoclinic
_symmetry_space_group_name_Hall '-P 2yn'
_symmetry_space_group_name_H-M 'P 1 21/n 1'
_cell_angle_alpha 90.00000
_cell_angle_beta 94.906(2)
_cell_angle_gamma 90.00000
_cell_formula_units_Z 4
_cell_length_a 15.894(2)
_cell_length_b 22.028(3)
_cell_length_c 13.715(2)
_cell_measurement_reflns_used 8192
_cell_measurement_temperature 153
_cell_measurement_theta_max 28
_cell_measurement_theta_min 2
_cell_volume 4784.2(11)
_computing_cell_refinement 'Siemens SAINT (Siemens, 1995)'
_computing_data_collection 'Siemens SMART (Siemens, 1995)'
_computing_data_reduction xtal
_computing_molecular_graphics xtal
_computing_publication_material 'xtal BONDLA CIFIO'
_computing_structure_refinement 'xtal CRYLSQ'
_computing_structure_solution xtal
_diffrn_ambient_temperature 153
_diffrn_measurement_device_type
;
Bruker SMART CCD diffractometer
;
_diffrn_measurement_method '\w scans'
_diffrn_radiation_detector 'CCD area detector'
_diffrn_radiation_monochromator graphite
_diffrn_radiation_source 'sealed tube'
_diffrn_radiation_type 'Mo K\a'
_diffrn_radiation_wavelength .71073
_diffrn_reflns_av_R_equivalents .030
_diffrn_reflns_av_sigmaI/netI .054
_diffrn_reflns_limit_h_max 21
_diffrn_reflns_limit_h_min 0
_diffrn_reflns_limit_k_max 0
_diffrn_reflns_limit_k_min -30
_diffrn_reflns_limit_l_max 18
_diffrn_reflns_limit_l_min -18
_diffrn_reflns_number 55747
_diffrn_reflns_theta_max 29.22
_diffrn_reflns_theta_min 1.58
_diffrn_standards_decay_% 0
_exptl_absorpt_coefficient_mu .568
_exptl_absorpt_correction_T_max .911
_exptl_absorpt_correction_T_min .764
_exptl_absorpt_correction_type multi-scan
_exptl_absorpt_process_details
;
 SADABS; Sheldrick, 1996
;
_exptl_crystal_colour colourless
_exptl_crystal_density_diffrn 1.369
_exptl_crystal_description tablet
_exptl_crystal_F_000 2032
_exptl_crystal_size_max .35
_exptl_crystal_size_mid .24
_exptl_crystal_size_min .08
_refine_diff_density_max 1.007
_refine_diff_density_min -.799
_refine_ls_extinction_coef .00000
_refine_ls_extinction_expression 'Eq22 p292 "Cryst. Comp." Munksgaard 1970'
_refine_ls_extinction_method Zachariasen
_refine_ls_goodness_of_fit_all 1.5
_refine_ls_goodness_of_fit_ref 1.641
_refine_ls_hydrogen_treatment noref
_refine_ls_matrix_type full
_refine_ls_number_constraints 0
_refine_ls_number_parameters 666
_refine_ls_number_reflns 9315
_refine_ls_number_restraints 0
_refine_ls_R_factor_all .059
_refine_ls_R_factor_gt .039
_refine_ls_shift/su_max .044
_refine_ls_shift/su_mean .001
_refine_ls_structure_factor_coef F
_refine_ls_weighting_scheme calc
_refine_ls_wR_factor_all .051
_refine_ls_wR_factor_ref .049
_reflns_d_resolution_high .728
_reflns_d_resolution_low 12.825
_reflns_Friedel_coverage 0
_reflns_limit_h_max 21
_reflns_limit_h_min 0
_reflns_limit_k_max 30
_reflns_limit_k_min 0
_reflns_limit_l_max 18
_reflns_limit_l_min -18
_reflns_number_gt 9315
_reflns_number_total 12118
_reflns_threshold_expression 'F    > 4.00 sig(F   )'
_cod_data_source_file a908427d.txt
_cod_data_source_block form
_cod_original_sg_symbol_Hall -p_2yn
_cod_original_sg_symbol_H-M P_1_21/n_1
_cod_original_formula_sum 'C56 H48 Ag1 O4 P3'
_cod_database_code 7009073

loop_
_symmetry_equiv_pos_as_xyz
+x,+y,+z
1/2-x,1/2+y,1/2-z
-x,-y,-z
1/2+x,1/2-y,1/2+z

loop_
_atom_site_label
_atom_site_fract_x
_atom_site_fract_y
_atom_site_fract_z
_atom_site_U_iso_or_equiv
_atom_site_adp_type
_atom_site_calc_flag
_atom_site_calc_attached_atom
_atom_site_occupancy
_atom_site_disorder_assembly
_atom_site_disorder_group
Ag .246268(12) .133537(9) .102569(13) .03651(11) Uani ? ? 1.00000 ? ?
C0 .3008(2) .00333(15) .1760(4) .075(2) Uani ? ? 1.00000 ? ?
O1 .29307(17) .02494(11) .0964(2) .0552(15) Uani ? ? .833(3) ? ?
O2 .27604(15) .02429(11) .2558(2) .0597(15) Uani ? ? .833(3) ? ?
O1' .2473(9) .0399(7) .1458(11) .066(4) Uiso ? ? .167(3) ? ?
O2' .3000(10) -.0520(8) .1669(11) .082(5) Uiso ? ? .167(3) ? ?
P1 .29255(4) .15031(3) -.06656(4) .0341(3) Uani ? ? 1.00000 ? ?
C111 .25363(17) .09724(11) -.16289(18) .0406(13) Uani ? ? 1.00000 ? ?
C112 .2821(7) .0965(7) -.2570(12) .038(5) Uani ? ? .50000 ? ?
C113 .2375(2) .05981(14) -.3272(2) .0567(18) Uani ? ? 1.00000 ? ?
C114 .1748(4) .0281(3) -.3148(5) .048(4) Uani ? ? .50000 ? ?
C115 .1391(4) .0292(2) -.2258(4) .048(3) Uani ? ? .50000 ? ?
C116 .1763(3) .0656(2) -.1510(4) .039(3) Uani ? ? .50000 ? ?
C112' .2540(7) .1039(7) -.2564(13) .045(5) Uani ? ? .50000 ? ?
C114' .2060(5) .0019(3) -.2934(5) .055(4) Uani ? ? .50000 ? ?
C115' .2154(5) -.0103(3) -.1924(5) .071(4) Uani ? ? .50000 ? ?
C116' .2428(5) .0341(3) -.1277(4) .065(4) Uani ? ? .50000 ? ?
C121 .40702(17) .14489(11) -.06740(17) .0387(13) Uani ? ? 1.00000 ? ?
C122 .45893(18) .19544(12) -.0552(2) .0469(15) Uani ? ? 1.00000 ? ?
C123 .5461(2) .18891(16) -.0475(2) .0595(18) Uani ? ? 1.00000 ? ?
C124 .5817(2) .13198(16) -.0494(2) .0603(19) Uani ? ? 1.00000 ? ?
C125 .5316(2) .08145(15) -.0601(2) .0574(18) Uani ? ? 1.00000 ? ?
C126 .44462(18) .08715(13) -.0688(2) .0478(15) Uani ? ? 1.00000 ? ?
C131 .26657(16) .22494(11) -.11920(17) .0363(12) Uani ? ? 1.00000 ? ?
C132 .20763(17) .25956(13) -.0760(2) .0483(15) Uani ? ? 1.00000 ? ?
C133 .1816(2) .31541(15) -.1141(3) .066(2) Uani ? ? 1.00000 ? ?
C134 .2158(2) .33769(15) -.1958(3) .066(2) Uani ? ? 1.00000 ? ?
C135 .2758(2) .30416(14) -.2396(2) .0609(19) Uani ? ? 1.00000 ? ?
C136 .3010(2) .24823(12) -.2016(2) .0513(16) Uani ? ? 1.00000 ? ?
P2 .35630(4) .17242(3) .23103(4) .0374(3) Uani ? ? 1.00000 ? ?
C211 .43646(16) .11703(12) .2731(2) .0455(15) Uani ? ? 1.00000 ? ?
C212 .4811(2) .0888(2) .2029(3) .083(2) Uani ? ? 1.00000 ? ?
C213 .5427(3) .0457(2) .2318(5) .112(3) Uani ? ? 1.00000 ? ?
C214 .5595(2) .03133(16) .3278(5) .099(3) Uani ? ? 1.00000 ? ?
C215 .5164(2) .05882(17) .3977(3) .080(2) Uani ? ? 1.00000 ? ?
C216 .45456(18) .10213(14) .3709(2) .0543(17) Uani ? ? 1.00000 ? ?
C221 .31125(14) .19665(11) .34296(16) .0336(12) Uani ? ? 1.00000 ? ?
C222 .25554(15) .15631(13) .38368(18) .0409(13) Uani ? ? 1.00000 ? ?
C223 .21800(16) .17297(14) .46787(18) .0464(15) Uani ? ? 1.00000 ? ?
C224 .23511(17) .22865(15) .51081(19) .0486(15) Uani ? ? 1.00000 ? ?
C225 .28875(17) .26898(14) .47003(19) .0465(15) Uani ? ? 1.00000 ? ?
C226 .32712(16) .25306(13) .38640(18) .0405(13) Uani ? ? 1.00000 ? ?
C231 .41839(16) .23743(12) .19705(17) .0393(13) Uani ? ? 1.00000 ? ?
C232 .37796(17) .28442(14) .14382(18) .0475(15) Uani ? ? 1.00000 ? ?
C233 .4227(2) .33439(15) .1147(2) .0564(18) Uani ? ? 1.00000 ? ?
C234 .5098(2) .33715(17) .1377(2) .062(2) Uani ? ? 1.00000 ? ?
C235 .55046(19) .29150(16) .1908(2) .0577(18) Uani ? ? 1.00000 ? ?
C236 .50573(17) .24145(14) .2211(2) .0475(15) Uani ? ? 1.00000 ? ?
P3 .09570(4) .15049(3) .13387(4) .0318(3) Uani ? ? 1.00000 ? ?
C311 .05695(15) .12169(10) .24675(16) .0309(11) Uani ? ? 1.00000 ? ?
C312 .08622(15) .06569(11) .28197(18) .0360(12) Uani ? ? 1.00000 ? ?
C313 .05470(17) .04001(11) .3633(2) .0430(14) Uani ? ? 1.00000 ? ?
C314 -.0064(2) .07020(12) .41070(19) .0477(15) Uani ? ? 1.00000 ? ?
C315 -.0358(2) .12559(13) .3766(2) .0569(18) Uani ? ? 1.00000 ? ?
C316 -.0041(2) .15160(12) .29510(19) .0479(15) Uani ? ? 1.00000 ? ?
C321 .01857(16) .11970(11) .03996(16) .0341(12) Uani ? ? 1.00000 ? ?
C322 .0439(5) .1124(3) -.0567(5) .056(4) Uani ? ? .50000 ? ?
C323 -.0134(6) .0878(4) -.1292(5) .072(5) Uani ? ? .50000 ? ?
C324 -.0919(2) .07134(14) -.1095(2) .0546(17) Uani ? ? 1.00000 ? ?
C325 -.1116(11) .0700(7) -.0140(18) .049(6) Uani ? ? .50000 ? ?
C326 -.0538(9) .0949(5) .0635(11) .042(5) Uani ? ? .50000 ? ?
C322' .0153(3) .1451(2) -.0537(4) .033(3) Uani ? ? .50000 ? ?
C323' -.0389(4) .1226(3) -.1286(4) .039(3) Uani ? ? .50000 ? ?
C325' -.0939(13) .0521(8) -.0167(16) .063(9) Uani ? ? .50000 ? ?
C326' -.0415(11) .0753(5) .0546(10) .053(6) Uani ? ? .50000 ? ?
C331 .06945(15) .23134(11) .13846(17) .0351(12) Uani ? ? 1.00000 ? ?
C332 .12849(17) .26979(12) .1876(2) .0449(14) Uani ? ? 1.00000 ? ?
C333 .1104(2) .33109(13) .1974(2) .0590(18) Uani ? ? 1.00000 ? ?
C334 .0347(3) .35413(14) .1597(3) .069(2) Uani ? ? 1.00000 ? ?
C335 -.0249(2) .31680(14) .1114(3) .065(2) Uani ? ? 1.00000 ? ?
C336 -.00728(19) .25555(12) .0999(2) .0507(16) Uani ? ? 1.00000 ? ?
O11 .3232(2) -.02120(16) .4188(3) .118(2) Uani ? ? 1.00000 ? ?
O12 .2044(3) -.0494(2) .4549(4) .126(4) Uani ? ? .833(3) ? ?
C1 .2723(3) -.0467(2) .4668(3) .068(3) Uani ? ? .833(3) ? ?
O12' .2358(8) -.0545(6) .3332(9) .053(3) Uiso ? ? .167(3) ? ?
C1' .2197(14) -.0773(9) .3862(18) .058(5) Uiso ? ? .167(3) ? ?
H0 .32872 -.03436 .18152 .08700 Uiso ? ? 1.00000 ? ?
H112 .32996 .12044 -.27055 .04420 Uiso ? ? .50000 ? ?
H113 .25721 .05933 -.39090 .07070 Uiso ? ? 1.00000 ? ?
H114 .15068 .00284 -.36651 .05820 Uiso ? ? .50000 ? ?
H115 .09111 .00544 -.21655 .06090 Uiso ? ? .50000 ? ?
H116 .15039 .06917 -.09122 .04990 Uiso ? ? .50000 ? ?
H112' .26580 .14336 -.28068 .05480 Uiso ? ? .50000 ? ?
H114' .17945 -.02653 -.33796 .06790 Uiso ? ? .50000 ? ?
H115' .20364 -.04998 -.16963 .08910 Uiso ? ? .50000 ? ?
H116' .25575 .02514 -.05992 .05060 Uiso ? ? .50000 ? ?
H122 .43460 .23484 -.05284 .05960 Uiso ? ? 1.00000 ? ?
H123 .58127 .22379 -.04013 .07520 Uiso ? ? 1.00000 ? ?
H124 .64162 .12800 -.04388 .07700 Uiso ? ? 1.00000 ? ?
H125 .55663 .04217 -.06157 .07300 Uiso ? ? 1.00000 ? ?
H126 .40990 .05196 -.07565 .06100 Uiso ? ? 1.00000 ? ?
H132 .18440 .24471 -.01879 .06090 Uiso ? ? 1.00000 ? ?
H133 .14052 .33835 -.08423 .08280 Uiso ? ? 1.00000 ? ?
H134 .19869 .37605 -.22210 .08000 Uiso ? ? 1.00000 ? ?
H135 .29953 .31958 -.29568 .07560 Uiso ? ? 1.00000 ? ?
H136 .34194 .22532 -.23250 .06450 Uiso ? ? 1.00000 ? ?
H212 .46981 .09846 .13594 .10420 Uiso ? ? 1.00000 ? ?
H213 .57345 .02630 .18479 .14170 Uiso ? ? 1.00000 ? ?
H214 .60114 .00177 .34771 .12240 Uiso ? ? 1.00000 ? ?
H215 .52880 .04901 .46559 .10000 Uiso ? ? 1.00000 ? ?
H216 .42482 .12143 .41963 .06920 Uiso ? ? 1.00000 ? ?
H222 .24346 .11818 .35421 .05110 Uiso ? ? 1.00000 ? ?
H223 .18043 .14570 .49559 .05890 Uiso ? ? 1.00000 ? ?
H224 .20980 .23945 .56879 .06120 Uiso ? ? 1.00000 ? ?
H225 .29930 .30758 .49957 .05900 Uiso ? ? 1.00000 ? ?
H226 .36429 .28085 .35864 .05060 Uiso ? ? 1.00000 ? ?
H232 .31880 .28218 .12698 .05900 Uiso ? ? 1.00000 ? ?
H233 .39405 .36664 .07991 .07110 Uiso ? ? 1.00000 ? ?
H234 .54086 .37071 .11637 .07830 Uiso ? ? 1.00000 ? ?
H235 .60993 .29369 .20700 .07320 Uiso ? ? 1.00000 ? ?
H236 .53437 .21020 .25818 .05960 Uiso ? ? 1.00000 ? ?
H312 .12849 .04511 .24997 .04610 Uiso ? ? 1.00000 ? ?
H313 .07493 .00181 .38730 .05420 Uiso ? ? 1.00000 ? ?
H314 -.02816 .05263 .46647 .06030 Uiso ? ? 1.00000 ? ?
H315 -.07785 .14633 .40887 .07290 Uiso ? ? 1.00000 ? ?
H316 -.02459 .19020 .27230 .06130 Uiso ? ? 1.00000 ? ?
H322 .09952 .12382 -.07139 .07270 Uiso ? ? .50000 ? ?
H323 .00437 .08088 -.19345 .08860 Uiso ? ? .50000 ? ?
H324 -.13364 .06152 -.16076 .06780 Uiso ? ? 1.00000 ? ?
H325 -.16239 .05194 .00245 .06280 Uiso ? ? .50000 ? ?
H326 -.06821 .09532 .12795 .05310 Uiso ? ? .50000 ? ?
H322' .05062 .17868 -.06580 .04340 Uiso ? ? .50000 ? ?
H323' -.04137 .14033 -.19185 .04910 Uiso ? ? .50000 ? ?
H325' -.13436 .02208 -.00228 .08130 Uiso ? ? .50000 ? ?
H326' -.04538 .06085 .12136 .06330 Uiso ? ? .50000 ? ?
H332 .18100 .25408 .21459 .05560 Uiso ? ? 1.00000 ? ?
H333 .15154 .35708 .23005 .07420 Uiso ? ? 1.00000 ? ?
H334 .02304 .39629 .16691 .08570 Uiso ? ? 1.00000 ? ?
H335 -.07788 .33291 .08656 .08160 Uiso ? ? 1.00000 ? ?
H336 -.04818 .23010 .06579 .06220 Uiso ? ? 1.00000 ? ?
H1 .30278 -.06186 .53803 .16362 Uiso ? ? 1.00000 ? ?
H11 .28735 -.01104 .35305 .13674 Uiso ? ? 1.00000 ? ?

loop_
_atom_site_aniso_label
_atom_site_aniso_U_11
_atom_site_aniso_U_22
_atom_site_aniso_U_33
_atom_site_aniso_U_12
_atom_site_aniso_U_13
_atom_site_aniso_U_23
Ag .03566(11) .04679(12) .02724(10) -.00616(8) .00367(7) -.00322(8)
C0 .050(2) .0396(17) .139(4) .0045(14) .029(2) .010(2)
O1 .0584(16) .0446(14) .0633(17) .0034(11) .0085(13) -.0023(12)
O2 .0460(14) .0616(16) .0746(18) .0194(12) .0235(13) .0057(13)
P1 .0409(4) .0349(3) .0271(3) -.0098(3) .0056(3) -.0037(2)
C111 .0497(15) .0401(14) .0330(13) -.0180(11) .0088(11) -.0088(10)
C112 .036(5) .041(6) .039(3) -.001(4) .018(5) -.011(4)
C113 .082(2) .0501(17) .0358(15) .0132(17) -.0065(14) -.0111(13)
C114 .053(4) .041(4) .047(4) .010(3) -.013(3) -.013(3)
C115 .043(3) .040(3) .061(4) -.018(2) -.000(3) -.010(3)
C116 .040(3) .037(3) .042(3) -.007(2) .011(2) -.001(2)
C112' .062(8) .029(4) .044(4) .007(6) .014(6) -.010(3)
C114' .054(4) .052(4) .058(4) -.009(3) .005(3) -.029(3)
C115' .092(5) .060(4) .065(4) -.042(4) .033(4) -.025(3)
C116' .088(5) .065(4) .046(3) -.036(4) .028(3) -.019(3)
C121 .0454(14) .0457(15) .0262(12) -.0086(11) .0099(10) -.0047(10)
C122 .0480(16) .0463(15) .0474(15) -.0105(12) .0097(12) -.0068(12)
C123 .0460(17) .069(2) .064(2) -.0162(15) .0094(14) -.0095(16)
C124 .0437(17) .083(2) .0550(18) -.0033(16) .0110(14) -.0061(16)
C125 .0553(18) .0618(19) .0570(18) .0081(15) .0166(15) -.0024(15)
C126 .0526(17) .0442(15) .0482(16) -.0024(13) .0140(13) -.0062(12)
C131 .0412(14) .0355(13) .0314(12) -.0109(10) -.0026(10) -.0018(10)
C132 .0374(14) .0487(16) .0591(18) -.0046(12) .0056(13) .0064(13)
C133 .0466(18) .0572(19) .093(3) .0065(14) .0069(17) .0135(18)
C134 .067(2) .0507(18) .075(2) -.0015(16) -.0179(18) .0172(17)
C135 .089(2) .0495(17) .0430(16) -.0150(17) -.0032(16) .0084(14)
C136 .079(2) .0414(15) .0342(14) -.0076(14) .0072(14) -.0027(11)
P2 .0312(3) .0540(4) .0269(3) -.0051(3) .0021(2) -.0055(3)
C211 .0327(13) .0466(15) .0571(17) -.0024(11) .0036(12) -.0152(13)
C212 .052(2) .115(3) .079(2) .015(2) -.0034(17) -.057(2)
C213 .053(2) .112(4) .168(5) .021(2) -.010(3) -.099(4)
C214 .045(2) .043(2) .205(6) .0020(15) -.011(3) -.020(3)
C215 .0407(18) .066(2) .133(4) .0038(16) .007(2) .047(2)
C216 .0387(15) .0565(18) .069(2) .0043(13) .0102(14) .0175(15)
C221 .0265(11) .0495(14) .0243(11) .0026(10) -.0013(9) .0014(10)
C222 .0346(13) .0532(15) .0351(13) -.0014(11) .0039(11) .0008(11)
C223 .0368(14) .072(2) .0306(13) -.0012(13) .0056(11) .0082(13)
C224 .0361(14) .082(2) .0276(12) .0099(14) .0028(10) -.0033(13)
C225 .0411(15) .0624(18) .0355(14) .0070(12) .0004(11) -.0105(12)
C226 .0353(13) .0535(16) .0324(13) -.0000(11) .0008(10) -.0027(11)
C231 .0364(13) .0591(16) .0227(11) -.0064(11) .0046(9) -.0063(11)
C232 .0443(15) .0708(19) .0273(12) -.0088(13) .0021(11) .0012(12)
C233 .068(2) .072(2) .0292(14) -.0111(16) .0060(13) .0094(13)
C234 .067(2) .083(2) .0361(15) -.0294(18) .0133(14) .0026(15)
C235 .0434(16) .085(2) .0458(16) -.0219(15) .0095(13) -.0018(16)
C236 .0389(15) .0664(18) .0375(14) -.0083(13) .0043(11) -.0045(13)
P3 .0345(3) .0354(3) .0253(3) -.0060(2) .0020(2) .0013(2)
C311 .0354(12) .0328(12) .0245(11) -.0017(9) .0018(9) .0016(9)
C312 .0343(13) .0368(13) .0375(13) .0028(10) .0064(10) .0037(10)
C313 .0477(15) .0368(13) .0446(14) .0020(11) .0045(12) .0120(11)
C314 .0666(19) .0472(15) .0306(13) .0033(13) .0126(12) .0094(11)
C315 .089(2) .0524(17) .0335(14) .0228(16) .0279(15) .0083(12)
C316 .075(2) .0399(14) .0297(13) .0175(13) .0134(13) .0071(11)
C321 .0391(13) .0381(13) .0251(11) -.0082(10) .0018(9) .0013(9)
C322 .069(5) .068(5) .032(3) -.034(4) .005(3) -.001(3)
C323 .104(7) .088(6) .024(3) -.049(5) .001(4) -.010(4)
C324 .060(2) .0620(19) .0387(15) -.0147(15) -.0106(13) -.0080(13)
C325 .036(4) .047(8) .061(5) -.013(4) -.010(3) .004(6)
C326 .039(4) .055(7) .030(4) -.016(4) -.002(3) -.014(4)
C322' .035(3) .039(3) .026(2) -.007(2) .006(2) .002(2)
C323' .046(3) .043(3) .028(3) -.000(3) .003(2) -.000(3)
C325' .082(12) .059(10) .046(5) -.039(7) -.015(7) .014(7)
C326' .085(8) .048(7) .026(4) -.034(6) .010(4) -.000(4)
C331 .0400(13) .0361(13) .0291(12) -.0069(10) .0027(10) .0059(10)
C332 .0471(15) .0417(14) .0459(15) -.0058(12) .0029(12) -.0020(12)
C333 .074(2) .0397(16) .063(2) -.0113(15) .0027(16) -.0078(14)
C334 .092(3) .0388(17) .074(2) .0041(16) .003(2) .0053(15)
C335 .076(2) .0474(18) .071(2) .0123(16) -.0062(18) .0124(16)
C336 .0555(17) .0414(15) .0529(17) -.0049(12) -.0088(13) .0112(13)
O11 .099(2) .129(3) .122(3) -.026(2) -.012(2) .042(2)
O12 .083(3) .160(4) .136(4) .016(3) .015(3) .054(3)
C1 .041(2) .076(3) .087(3) -.007(2) .010(2) .012(2)

loop_
_atom_type_symbol
_atom_type_description
_atom_type_oxidation_number
_atom_type_number_in_cell
_atom_type_scat_dispersion_real
_atom_type_scat_dispersion_imag
_atom_type_scat_source
C ? 0 224 .002 .002 'Int Tables Vol IV Tables 2.2B and 2.3.1'
H ? 0 192 0 0 'Int Tables Vol IV Tables 2.2B and 2.3.1'
Ag ? 0 4 -1.085 1.101 'Int Tables Vol IV Tables 2.2B and 2.3.1'
O ? 0 16 .008 .006 'Int Tables Vol IV Tables 2.2B and 2.3.1'
P ? 0 12 .09 .095 'Int Tables Vol IV Tables 2.2B and 2.3.1'

loop_
_diffrn_attenuator_code
_diffrn_attenuator_scale
? ?

loop_
_geom_angle_atom_site_label_1
_geom_angle_atom_site_label_2
_geom_angle_atom_site_label_3
_geom_angle_site_symmetry_1
_geom_angle_site_symmetry_2
_geom_angle_site_symmetry_3
_geom_angle
_geom_angle_publ_flag
O1 Ag O1' . . . 25.5(4) ?
O1 Ag P1 . . . 89.90(7) ?
O1 Ag P2 . . . 99.05(6) ?
O1 Ag P3 . . . 116.10(6) ?
O1' Ag P1 . . . 113.5(4) ?
O1' Ag P2 . . . 98.3(4) ?
O1' Ag P3 . . . 94.7(4) ?
P1 Ag P2 . . . 110.70(2) ?
P1 Ag P3 . . . 119.75(2) ?
P2 Ag P3 . . . 116.53(2) ?
O1 C0 O2 . . . 128.7(3) ?
O1 C0 O1' . . . 53.7(7) ?
O1 C0 O2' . . . 107.8(8) ?
O1 C0 H0 . . . 116.0(5) ?
O2 C0 O1' . . . 78.3(7) ?
O2 C0 O2' . . . 116.4(8) ?
O2 C0 H0 . . . 115.3(4) ?
O1' C0 O2' . . . 128.5(10) ?
O1' C0 H0 . . . 157.1(8) ?
O2' C0 H0 . . . 29.7(7) ?
Ag O1 C0 . . . 111.0(2) ?
Ag O1 O1' . . . 58.3(8) ?
Ag O1 O2' . . . 144.8(5) ?
C0 O1 O1' . . . 64.6(8) ?
C0 O1 O2' . . . 36.8(5) ?
O1' O1 O2' . . . 88.1(9) ?
C0 O2 O1' . . . 49.1(6) ?
C0 O2 H11 . . . 122.4(2) ?
O1' O2 H11 . . . 160.2(6) ?
Ag O1' C0 . . . 135.9(10) ?
Ag O1' O1 . . . 96.2(9) ?
Ag O1' O2 . . . 117.9(8) ?
C0 O1' O1 . . . 61.8(8) ?
C0 O1' O2 . . . 52.7(6) ?
O1 O1' O2 . . . 112.1(11) ?
C0 O2' O1 . . . 35.4(5) ?
C0 O2' H0 . . . 48.8(12) ?
O1 O2' H0 . . . 67.9(14) ?
Ag P1 C111 . . . 117.60(9) ?
Ag P1 C121 . . . 111.47(8) ?
Ag P1 C131 . . . 114.92(8) ?
C111 P1 C121 . . . 103.25(12) ?
C111 P1 C131 . . . 103.78(11) ?
C121 P1 C131 . . . 104.36(11) ?
P1 C111 C112 . . . 123.7(6) ?
P1 C111 C116 . . . 117.9(3) ?
P1 C111 C112' . . . 127.9(7) ?
P1 C111 C116' . . . 113.8(3) ?
C112 C111 C116 . . . 116.5(6) ?
C112 C111 C112' . . . 19.7(7) ?
C112 C111 C116' . . . 110.1(7) ?
C116 C111 C112' . . . 104.2(6) ?
C116 C111 C116' . . . 52.0(4) ?
C112' C111 C116' . . . 116.1(7) ?
C111 C112 C113 . . . 117.0(9) ?
C111 C112 C112' . . . 67(3) ?
C111 C112 H112 . . . 119.7(14) ?
C111 C112 H112' . . . 100.0(11) ?
C113 C112 C112' . . . 78(3) ?
C113 C112 H112 . . . 123.3(15) ?
C113 C112 H112' . . . 104.2(11) ?
C112' C112 H112 . . . 125(3) ?
C112' C112 H112' . . . 59(3) ?
H112 C112 H112' . . . 66.4(10) ?
C112 C113 C114 . . . 126.5(7) ?
C112 C113 C112' . . . 19.6(7) ?
C112 C113 C114' . . . 116.9(8) ?
C112 C113 H113 . . . 116.7(7) ?
C114 C113 C112' . . . 114.0(7) ?
C114 C113 C114' . . . 33.2(4) ?
C114 C113 H113 . . . 116.8(4) ?
C112' C113 C114' . . . 116.1(8) ?
C112' C113 H113 . . . 126.4(7) ?
C114' C113 H113 . . . 115.4(4) ?
C113 C114 C115 . . . 120.3(6) ?
C113 C114 C114' . . . 88.7(8) ?
C113 C114 C115' . . . 98.8(5) ?
C113 C114 H114 . . . 120.2(7) ?
C113 C114 H114' . . . 116.3(6) ?
C115 C114 C114' . . . 88.6(8) ?
C115 C114 C115' . . . 51.5(4) ?
C115 C114 H114 . . . 119.5(7) ?
C115 C114 H114' . . . 106.1(5) ?
C114' C114 C115' . . . 38.6(7) ?
C114' C114 H114 . . . 92.8(8) ?
C114' C114 H114' . . . 49.4(6) ?
C115' C114 H114 . . . 118.1(6) ?
C115' C114 H114' . . . 77.1(4) ?
H114 C114 H114' . . . 43.8(3) ?
C114 C115 C116 . . . 118.5(5) ?
C114 C115 C114' . . . 30.3(4) ?
C114 C115 C115' . . . 83.1(5) ?
C114 C115 H115 . . . 120.4(6) ?
C116 C115 C114' . . . 112.6(5) ?
C116 C115 C115' . . . 80.2(4) ?
C116 C115 H115 . . . 121.1(6) ?
C114' C115 C115' . . . 53.6(4) ?
C114' C115 H115 . . . 117.3(5) ?
C115' C115 H115 . . . 105.9(5) ?
C111 C116 C115 . . . 120.6(5) ?
C111 C116 C115' . . . 95.1(4) ?
C111 C116 C116' . . . 66.1(4) ?
C111 C116 H116 . . . 119.7(4) ?
C115 C116 C115' . . . 53.1(4) ?
C115 C116 C116' . . . 99.2(5) ?
C115 C116 H116 . . . 119.7(5) ?
C115' C116 C116' . . . 46.3(4) ?
C115' C116 H116 . . . 120.7(5) ?
C116' C116 H116 . . . 103.8(5) ?
C111 C112' C112 . . . 94(3) ?
C111 C112' C113 . . . 126.9(12) ?
C111 C112' H112 . . . 105.4(10) ?
C111 C112' H112' . . . 117.9(15) ?
C112 C112' C113 . . . 82(3) ?
C112 C112' H112 . . . 37(2) ?
C112 C112' H112' . . . 95(3) ?
C113 C112' H112 . . . 102.5(11) ?
C113 C112' H112' . . . 115.2(15) ?
H112 C112' H112' . . . 58.5(7) ?
C113 C114' C114 . . . 58.0(7) ?
C113 C114' C115 . . . 96.8(5) ?
C113 C114' C115' . . . 118.0(6) ?
C113 C114' H114 . . . 88.1(4) ?
C113 C114' H114' . . . 121.1(6) ?
C114 C114' C115 . . . 61.1(7) ?
C114 C114' C115' . . . 120.7(9) ?
C114 C114' H114 . . . 48.4(6) ?
C114 C114' H114' . . . 90.7(8) ?
C115 C114' C115' . . . 61.1(5) ?
C115 C114' H114 . . . 90.1(5) ?
C115 C114' H114' . . . 110.0(6) ?
C115' C114' H114 . . . 141.7(7) ?
C115' C114' H114' . . . 120.9(7) ?
H114 C114' H114' . . . 42.7(3) ?
C114 C115' C115 . . . 45.3(4) ?
C114 C115' C116 . . . 77.3(4) ?
C114 C115' C114' . . . 20.8(4) ?
C114 C115' C116' . . . 108.3(5) ?
C114 C115' H115' . . . 128.5(6) ?
C115 C115' C116 . . . 46.7(3) ?
C115 C115' C114' . . . 65.3(5) ?
C115 C115' C116' . . . 89.3(5) ?
C115 C115' H115' . . . 116.5(7) ?
C116 C115' C114' . . . 96.8(5) ?
C116 C115' C116' . . . 42.7(4) ?
C116 C115' H115' . . . 129.4(6) ?
C114' C115' C116' . . . 120.3(6) ?
C114' C115' H115' . . . 119.3(7) ?
C116' C115' H115' . . . 120.4(7) ?
C111 C116' C116 . . . 61.9(4) ?
C111 C116' C115' . . . 119.9(5) ?
C111 C116' H116' . . . 119.2(6) ?
C116 C116' C115' . . . 90.9(6) ?
C116 C116' H116' . . . 117.3(7) ?
C115' C116' H116' . . . 120.9(7) ?
P1 C121 C122 . . . 122.0(2) ?
P1 C121 C126 . . . 119.0(2) ?
C122 C121 C126 . . . 118.6(3) ?
C121 C122 C123 . . . 120.3(3) ?
C121 C122 H122 . . . 119.8(3) ?
C123 C122 H122 . . . 119.9(3) ?
C122 C123 C124 . . . 120.2(3) ?
C122 C123 H123 . . . 119.9(3) ?
C124 C123 H123 . . . 119.9(3) ?
C123 C124 C125 . . . 120.3(3) ?
C123 C124 H124 . . . 119.5(3) ?
C125 C124 H124 . . . 120.1(3) ?
C124 C125 C126 . . . 120.2(3) ?
C124 C125 H125 . . . 120.0(3) ?
C126 C125 H125 . . . 119.8(3) ?
C121 C126 C125 . . . 120.2(3) ?
C121 C126 H126 . . . 119.7(3) ?
C125 C126 H126 . . . 120.1(3) ?
P1 C131 C132 . . . 117.8(2) ?
P1 C131 C136 . . . 124.0(2) ?
C132 C131 C136 . . . 118.2(2) ?
C131 C132 C133 . . . 121.4(3) ?
C131 C132 H132 . . . 119.3(3) ?
C133 C132 H132 . . . 119.4(3) ?
C132 C133 C134 . . . 119.8(3) ?
C132 C133 H133 . . . 120.4(4) ?
C134 C133 H133 . . . 119.8(3) ?
C133 C134 C135 . . . 119.9(3) ?
C133 C134 H134 . . . 120.4(4) ?
C135 C134 H134 . . . 119.8(4) ?
C134 C135 C136 . . . 120.0(3) ?
C134 C135 H135 . . . 119.8(3) ?
C136 C135 H135 . . . 120.1(3) ?
C131 C136 C135 . . . 120.8(3) ?
C131 C136 H136 . . . 119.8(3) ?
C135 C136 H136 . . . 119.5(3) ?
Ag P2 C211 . . . 114.71(9) ?
Ag P2 C221 . . . 112.80(7) ?
Ag P2 C231 . . . 116.51(8) ?
C211 P2 C221 . . . 104.06(12) ?
C211 P2 C231 . . . 103.18(12) ?
C221 P2 C231 . . . 104.17(11) ?
P2 C211 C212 . . . 117.7(2) ?
P2 C211 C216 . . . 123.1(2) ?
C212 C211 C216 . . . 119.2(3) ?
C211 C212 C213 . . . 119.6(4) ?
C211 C212 H212 . . . 120.4(4) ?
C213 C212 H212 . . . 120.0(4) ?
C212 C213 C214 . . . 120.6(5) ?
C212 C213 H213 . . . 120.3(6) ?
C214 C213 H213 . . . 119.1(5) ?
C213 C214 C215 . . . 120.5(4) ?
C213 C214 H214 . . . 120.8(6) ?
C215 C214 H214 . . . 118.6(6) ?
C214 C215 C216 . . . 120.1(4) ?
C214 C215 H215 . . . 120.5(4) ?
C216 C215 H215 . . . 119.4(4) ?
C211 C216 C215 . . . 120.0(3) ?
C211 C216 H216 . . . 120.0(3) ?
C215 C216 H216 . . . 120.1(3) ?
P2 C221 C222 . . . 117.06(19) ?
P2 C221 C226 . . . 123.40(19) ?
C222 C221 C226 . . . 119.5(2) ?
C221 C222 C223 . . . 119.5(3) ?
C221 C222 H222 . . . 120.3(3) ?
C223 C222 H222 . . . 120.2(3) ?
C222 C223 C224 . . . 120.4(3) ?
C222 C223 H223 . . . 119.6(3) ?
C224 C223 H223 . . . 120.0(3) ?
C223 C224 C225 . . . 120.4(3) ?
C223 C224 H224 . . . 119.9(3) ?
C225 C224 H224 . . . 119.8(3) ?
C224 C225 C226 . . . 120.1(3) ?
C224 C225 H225 . . . 119.7(3) ?
C226 C225 H225 . . . 120.2(3) ?
C221 C226 C225 . . . 120.2(2) ?
C221 C226 H226 . . . 119.9(2) ?
C225 C226 H226 . . . 119.9(3) ?
P2 C231 C232 . . . 118.9(2) ?
P2 C231 C236 . . . 122.5(2) ?
C232 C231 C236 . . . 118.7(3) ?
C231 C232 C233 . . . 121.1(3) ?
C231 C232 H232 . . . 119.5(3) ?
C233 C232 H232 . . . 119.5(3) ?
C232 C233 C234 . . . 119.5(3) ?
C232 C233 H233 . . . 120.2(3) ?
C234 C233 H233 . . . 120.3(3) ?
C233 C234 C235 . . . 120.1(3) ?
C233 C234 H234 . . . 119.8(3) ?
C235 C234 H234 . . . 120.0(3) ?
C234 C235 C236 . . . 120.6(3) ?
C234 C235 H235 . . . 120.0(3) ?
C236 C235 H235 . . . 119.4(3) ?
C231 C236 C235 . . . 120.0(3) ?
C231 C236 H236 . . . 120.0(3) ?
C235 C236 H236 . . . 120.0(3) ?
Ag P3 C311 . . . 119.43(8) ?
Ag P3 C321 . . . 114.70(8) ?
Ag P3 C331 . . . 112.09(8) ?
C311 P3 C321 . . . 102.32(11) ?
C311 P3 C331 . . . 102.36(11) ?
C321 P3 C331 . . . 104.10(11) ?
P3 C311 C312 . . . 118.37(18) ?
P3 C311 C316 . . . 122.68(18) ?
C312 C311 C316 . . . 118.8(2) ?
C311 C312 C313 . . . 120.6(2) ?
C311 C312 H312 . . . 119.5(2) ?
C313 C312 H312 . . . 119.9(2) ?
C312 C313 C314 . . . 120.0(2) ?
C312 C313 H313 . . . 120.4(3) ?
C314 C313 H313 . . . 119.6(3) ?
C313 C314 C315 . . . 119.9(3) ?
C313 C314 H314 . . . 120.1(3) ?
C315 C314 H314 . . . 120.0(3) ?
C314 C315 C316 . . . 120.3(3) ?
C314 C315 H315 . . . 120.0(3) ?
C316 C315 H315 . . . 119.7(3) ?
C311 C316 C315 . . . 120.4(3) ?
C311 C316 H316 . . . 120.0(3) ?
C315 C316 H316 . . . 119.6(3) ?
P3 C321 C322 . . . 118.1(3) ?
P3 C321 C326 . . . 121.3(6) ?
P3 C321 C322' . . . 117.9(3) ?
P3 C321 C326' . . . 125.8(6) ?
C322 C321 C326 . . . 119.6(7) ?
C322 C321 C322' . . . 35.2(4) ?
C322 C321 C326' . . . 107.8(7) ?
C326 C321 C322' . . . 114.9(6) ?
C326 C321 C326' . . . 20.6(8) ?
C322' C321 C326' . . . 116.2(6) ?
C321 C322 C323 . . . 119.1(7) ?
C321 C322 C322' . . . 70.6(6) ?
C321 C322 C323' . . . 106.0(5) ?
C321 C322 H322 . . . 120.3(6) ?
C321 C322 H322' . . . 89.8(4) ?
C323 C322 C322' . . . 92.6(8) ?
C323 C322 C323' . . . 33.0(5) ?
C323 C322 H322 . . . 120.6(7) ?
C323 C322 H322' . . . 111.9(6) ?
C322' C322 C323' . . . 59.8(6) ?
C322' C322 H322 . . . 107.0(9) ?
C322' C322 H322' . . . 37.8(5) ?
C323' C322 H322 . . . 124.3(6) ?
C323' C322 H322' . . . 82.5(4) ?
H322 C322 H322' . . . 69.3(5) ?
C322 C323 C324 . . . 121.2(6) ?
C322 C323 C322' . . . 30.7(4) ?
C322 C323 C323' . . . 85.8(8) ?
C322 C323 H323 . . . 119.3(9) ?
C322 C323 H323' . . . 104.7(7) ?
C324 C323 C322' . . . 106.7(6) ?
C324 C323 C323' . . . 78.1(8) ?
C324 C323 H323 . . . 119.4(7) ?
C324 C323 H323' . . . 95.1(6) ?
C322' C323 C323' . . . 55.2(6) ?
C322' C323 H323 . . . 127.0(8) ?
C322' C323 H323' . . . 79.8(5) ?
C323' C323 H323 . . . 108.9(9) ?
C323' C323 H323' . . . 37.0(5) ?
H323 C323 H323' . . . 72.0(4) ?
C323 C324 C325 . . . 119.2(8) ?
C323 C324 C323' . . . 36.0(5) ?
C323 C324 C325' . . . 111.8(9) ?
C323 C324 H324 . . . 120.8(4) ?
C325 C324 C323' . . . 112.0(8) ?
C325 C324 C325' . . . 20.6(11) ?
C325 C324 H324 . . . 120.1(8) ?
C323' C324 C325' . . . 118.6(8) ?
C323' C324 H324 . . . 115.1(3) ?
C325' C324 H324 . . . 124.0(9) ?
C324 C325 C326 . . . 120.6(15) ?
C324 C325 C325' . . . 76(4) ?
C324 C325 C326' . . . 114.0(15) ?
C324 C325 H325 . . . 120(2) ?
C324 C325 H325' . . . 105.0(15) ?
C326 C325 C325' . . . 92(3) ?
C326 C325 C326' . . . 19.8(8) ?
C326 C325 H325 . . . 119(2) ?
C326 C325 H325' . . . 116.0(18) ?
C325' C325 C326' . . . 72(3) ?
C325' C325 H325 . . . 101(3) ?
C325' C325 H325' . . . 57(3) ?
C326' C325 H325 . . . 121(2) ?
C326' C325 H325' . . . 103.2(15) ?
H325 C325 H325' . . . 44.2(7) ?
C321 C326 C325 . . . 118.7(14) ?
C321 C326 C325' . . . 112.9(13) ?
C321 C326 C326' . . . 86(3) ?
C321 C326 H326 . . . 120.7(12) ?
C321 C326 H326' . . . 113.6(11) ?
C325 C326 C325' . . . 18.4(10) ?
C325 C326 C326' . . . 74(2) ?
C325 C326 H326 . . . 120.5(15) ?
C325 C326 H326' . . . 107.7(12) ?
C325' C326 C326' . . . 56(2) ?
C325' C326 H326 . . . 124.3(14) ?
C325' C326 H326' . . . 96.7(11) ?
C326' C326 H326 . . . 112(3) ?
C326' C326 H326' . . . 63(2) ?
H326 C326 H326' . . . 48.9(7) ?
C321 C322' C322 . . . 74.2(6) ?
C321 C322' C323 . . . 104.7(4) ?
C321 C322' C323' . . . 120.8(5) ?
C321 C322' H322 . . . 93.5(3) ?
C321 C322' H322' . . . 119.7(5) ?
C322 C322' C323 . . . 56.7(6) ?
C322 C322' C323' . . . 87.8(7) ?
C322 C322' H322 . . . 38.9(6) ?
C322 C322' H322' . . . 108.9(8) ?
C323 C322' C323' . . . 31.2(4) ?
C323 C322' H322 . . . 81.9(4) ?
C323 C322' H322' . . . 127.8(6) ?
C323' C322' H322 . . . 106.6(4) ?
C323' C322' H322' . . . 119.5(5) ?
H322 C322' H322' . . . 70.0(3) ?
C322 C323' C323 . . . 61.3(7) ?
C322 C323' C324 . . . 104.0(5) ?
C322 C323' C322' . . . 32.4(4) ?
C322 C323' H323 . . . 83.3(4) ?
C322 C323' H323' . . . 126.2(6) ?
C323 C323' C324 . . . 65.9(7) ?
C323 C323' C322' . . . 93.6(7) ?
C323 C323' H323 . . . 37.6(5) ?
C323 C323' H323' . . . 109.7(8) ?
C324 C323' C322' . . . 118.9(5) ?
C324 C323' H323 . . . 86.1(4) ?
C324 C323' H323' . . . 120.5(5) ?
C322' C323' H323 . . . 112.1(5) ?
C322' C323' H323' . . . 120.5(6) ?
H323 C323' H323' . . . 72.1(4) ?
C324 C325' C325 . . . 83(4) ?
C324 C325' C326 . . . 116.2(13) ?
C324 C325' C326' . . . 120.8(16) ?
C324 C325' H325 . . . 108.6(15) ?
C324 C325' H325' . . . 119.0(18) ?
C325 C325' C326 . . . 70(3) ?
C325 C325' C326' . . . 88(3) ?
C325 C325' H325 . . . 54(3) ?
C325 C325' H325' . . . 98(4) ?
C326 C325' C326' . . . 17.8(8) ?
C326 C325' H325 . . . 100.5(15) ?
C326 C325' H325' . . . 121(2) ?
C326' C325' H325 . . . 112.4(19) ?
C326' C325' H325' . . . 120(2) ?
H325 C325' H325' . . . 43.8(9) ?
C321 C326' C325 . . . 118.6(12) ?
C321 C326' C326 . . . 73(2) ?
C321 C326' C325' . . . 123.8(14) ?
C321 C326' H326 . . . 99.1(8) ?
C321 C326' H326' . . . 117.6(12) ?
C325 C326' C326 . . . 86(3) ?
C325 C326' C325' . . . 20.3(11) ?
C325 C326' H326 . . . 105.9(15) ?
C325 C326' H326' . . . 119.5(17) ?
C326 C326' C325' . . . 106(3) ?
C326 C326' H326 . . . 46(2) ?
C326 C326' H326' . . . 90(3) ?
C325' C326' H326 . . . 120.6(16) ?
C325' C326' H326' . . . 118.5(16) ?
H326 C326' H326' . . . 44.2(6) ?
P3 C331 C332 . . . 117.48(18) ?
P3 C331 C336 . . . 123.63(19) ?
C332 C331 C336 . . . 118.8(2) ?
C331 C332 C333 . . . 120.0(3) ?
C331 C332 H332 . . . 120.0(3) ?
C333 C332 H332 . . . 119.9(3) ?
C332 C333 C334 . . . 120.5(3) ?
C332 C333 H333 . . . 119.4(3) ?
C334 C333 H333 . . . 120.1(3) ?
C333 C334 C335 . . . 120.4(3) ?
C333 C334 H334 . . . 119.7(4) ?
C335 C334 H334 . . . 119.9(4) ?
C334 C335 C336 . . . 119.7(3) ?
C334 C335 H335 . . . 120.1(3) ?
C336 C335 H335 . . . 120.2(3) ?
C331 C336 C335 . . . 120.5(3) ?
C331 C336 H336 . . . 120.0(3) ?
C335 C336 H336 . . . 119.5(3) ?
C1 O11 O12' . . . 70.8(5) ?
C1 O11 H11 . . . 103.0(3) ?
O12' O11 H11 . . . 39.8(4) ?
C1 O12 O12' . . . 77.8(5) ?
C1 O12 C1' . . . 82.9(11) ?
O12' O12 C1' . . . 28.2(12) ?
O11 C1 O12 . . . 130.0(5) ?
O11 C1 O12' . . . 71.4(5) ?
O11 C1 C1' . . . 99.4(10) ?
O11 C1 H1 . . . 110.8(4) ?
O12 C1 O12' . . . 68.0(5) ?
O12 C1 C1' . . . 51.1(10) ?
O12 C1 H1 . . . 118.3(5) ?
O12' C1 C1' . . . 29.4(10) ?
O12' C1 H1 . . . 155.4(5) ?
C1' C1 H1 . . . 134.1(9) ?
O11 O12' O12 . . . 69.2(5) ?
O11 O12' C1 . . . 37.8(3) ?
O11 O12' C1' . . . 87.7(16) ?
O11 O12' H11 . . . 31.8(3) ?
O12 O12' C1 . . . 34.1(3) ?
O12 O12' C1' . . . 36.0(14) ?
O12 O12' H11 . . . 88.8(7) ?
C1 O12' C1' . . . 51.3(15) ?
C1 O12' H11 . . . 65.4(5) ?
C1' O12' H11 . . . 116.7(17) ?
O12 C1' C1 . . . 46.1(8) ?
O12 C1' O12' . . . 116(2) ?
C1 C1' O12' . . . 99.3(18) ?
C0 H0 O2' . . . 101.5(15) ?
C112 H112 C112' . . . 17.5(11) ?
C112 H112 H112' . . . 63.1(8) ?
C112' H112 H112' . . . 45.8(7) ?
C114 H114 C114' . . . 38.8(5) ?
C114 H114 H114' . . . 86.4(4) ?
C114' H114 H114' . . . 48.0(3) ?
C112 H112' C112' . . . 25.3(9) ?
C112 H112' H112 . . . 50.5(6) ?
C112' H112' H112 . . . 75.7(7) ?
C114 H114' C114' . . . 39.9(5) ?
C114 H114' H114 . . . 49.8(3) ?
C114' H114' H114 . . . 89.3(4) ?
C322 H322 C322' . . . 34.1(5) ?
C323 H323 C323' . . . 33.5(6) ?
C325 H325 C325' . . . 24.7(13) ?
C325 H325 H325' . . . 80.4(10) ?
C325' H325 H325' . . . 55.7(8) ?
C326 H326 C326' . . . 22.2(9) ?
C326 H326 H326' . . . 75.4(7) ?
C326' H326 H326' . . . 53.3(6) ?
C322 H322' C322' . . . 33.4(5) ?
C323 H323' C323' . . . 33.4(5) ?
C325 H325' C325' . . . 25.2(15) ?
C325 H325' H325 . . . 55.4(10) ?
C325' H325' H325 . . . 80.6(11) ?
C326 H326' C326' . . . 26.8(10) ?
C326 H326' H326 . . . 55.7(7) ?
C326' H326' H326 . . . 82.5(8) ?
O2 H11 O11 . . . 150.0(2) ?
O2 H11 O12' . . . 99.8(6) ?
O11 H11 O12' . . . 108.4(6) ?

loop_
_geom_bond_atom_site_label_1
_geom_bond_atom_site_label_2
_geom_bond_site_symmetry_1
_geom_bond_site_symmetry_2
_geom_bond_distance
_geom_bond_publ_flag
Ag O1 . . 2.509(3) ?
Ag O1' . . 2.147(14) ?
Ag P1 . . 2.5200(7) ?
Ag P2 . . 2.5237(7) ?
Ag P3 . . 2.4953(7) ?
C0 O1 . . 1.187(5) ?
C0 O2 . . 1.280(5) ?
C0 O1' . . 1.217(15) ?
C0 O2' . . 1.226(17) ?
C0 H0 . . .941(3) ?
O1 O1' . . 1.086(16) ?
O1 O2' . . 1.950(16) ?
O2 O1' . . 1.577(15) ?
O2 H11 . . 1.541(3) ?
O2' H0 . . .619(16) ?
P1 C111 . . 1.832(3) ?
P1 C121 . . 1.824(3) ?
P1 C131 . . 1.829(2) ?
C111 C112 . . 1.404(17) ?
C111 C116 . . 1.435(6) ?
C111 C112' . . 1.292(18) ?
C111 C116' . . 1.487(7) ?
C112 C113 . . 1.402(15) ?
C112 C112' . . .475(17) ?
C112 H112 . . .957(13) ?
C112 H112' . . 1.106(16) ?
C113 C114 . . 1.240(8) ?
C113 C112' . . 1.383(17) ?
C113 C114' . . 1.461(8) ?
C113 H113 . . .953(3) ?
C114 C115 . . 1.390(9) ?
C114 C114' . . .801(10) ?
C114 C115' . . 1.941(9) ?
C114 H114 . . .955(7) ?
C114 H114' . . 1.248(7) ?
C115 C116 . . 1.394(8) ?
C115 C114' . . 1.588(10) ?
C115 C115' . . 1.531(9) ?
C115 H115 . . .942(6) ?
C116 C115' . . 1.888(9) ?
C116 C116' . . 1.282(9) ?
C116 H116 . . .951(5) ?
C112' H112 . . 1.291(13) ?
C112' H112' . . .955(16) ?
C114' C115' . . 1.407(10) ?
C114' H114 . . 1.276(7) ?
C114' H114' . . .948(7) ?
C115' C116' . . 1.366(9) ?
C115' H115' . . .952(7) ?
C116' H116' . . .955(6) ?
C121 C122 . . 1.388(4) ?
C121 C126 . . 1.406(4) ?
C122 C123 . . 1.387(4) ?
C122 H122 . . .952(3) ?
C123 C124 . . 1.377(5) ?
C123 H123 . . .951(3) ?
C124 C125 . . 1.369(5) ?
C124 H124 . . .952(3) ?
C125 C126 . . 1.383(4) ?
C125 H125 . . .953(3) ?
C126 H126 . . .951(3) ?
C131 C132 . . 1.380(4) ?
C131 C136 . . 1.395(4) ?
C132 C133 . . 1.386(4) ?
C132 H132 . . .954(3) ?
C133 C134 . . 1.378(5) ?
C133 H133 . . .946(3) ?
C134 C135 . . 1.383(5) ?
C134 H134 . . .949(3) ?
C135 C136 . . 1.383(4) ?
C135 H135 . . .948(3) ?
C136 H136 . . .951(3) ?
P2 C211 . . 1.822(3) ?
P2 C221 . . 1.828(2) ?
P2 C231 . . 1.822(3) ?
C211 C212 . . 1.391(5) ?
C211 C216 . . 1.386(4) ?
C212 C213 . . 1.396(6) ?
C212 H212 . . .945(4) ?
C213 C214 . . 1.358(9) ?
C213 H213 . . .944(6) ?
C214 C215 . . 1.366(7) ?
C214 H214 . . .952(4) ?
C215 C216 . . 1.397(5) ?
C215 H215 . . .960(4) ?
C216 H216 . . .952(3) ?
C221 C222 . . 1.404(4) ?
C221 C226 . . 1.392(4) ?
C222 C223 . . 1.393(4) ?
C222 H222 . . .945(3) ?
C223 C224 . . 1.378(4) ?
C223 H223 . . .949(3) ?
C224 C225 . . 1.382(4) ?
C224 H224 . . .952(3) ?
C225 C226 . . 1.389(4) ?
C225 H225 . . .951(3) ?
C226 H226 . . .952(3) ?
C231 C232 . . 1.392(4) ?
C231 C236 . . 1.402(4) ?
C232 C233 . . 1.388(4) ?
C232 H232 . . .950(3) ?
C233 C234 . . 1.395(5) ?
C233 H233 . . .950(3) ?
C234 C235 . . 1.371(5) ?
C234 H234 . . .949(4) ?
C235 C236 . . 1.394(4) ?
C235 H235 . . .954(3) ?
C236 H236 . . .949(3) ?
P3 C311 . . 1.828(2) ?
P3 C321 . . 1.831(2) ?
P3 C331 . . 1.831(2) ?
C311 C312 . . 1.390(3) ?
C311 C316 . . 1.388(4) ?
C312 C313 . . 1.383(4) ?
C312 H312 . . .949(2) ?
C313 C314 . . 1.384(4) ?
C313 H313 . . .949(3) ?
C314 C315 . . 1.374(4) ?
C314 H314 . . .948(3) ?
C315 C316 . . 1.388(4) ?
C315 H315 . . .950(3) ?
C316 H316 . . .954(3) ?
C321 C322 . . 1.427(7) ?
C321 C326 . . 1.338(14) ?
C321 C322' . . 1.399(6) ?
C321 C326' . . 1.393(15) ?
C322 C323 . . 1.399(10) ?
C322 C322' . . .854(10) ?
C322 C323' . . 1.591(9) ?
C322 H322 . . .957(8) ?
C322 H322' . . 1.469(8) ?
C323 C324 . . 1.350(10) ?
C323 C322' . . 1.672(10) ?
C323 C323' . . .868(11) ?
C323 H323 . . .960(7) ?
C323 H323' . . 1.486(8) ?
C324 C325 . . 1.37(2) ?
C324 C323' . . 1.446(7) ?
C324 C325' . . 1.34(2) ?
C324 H324 . . .949(3) ?
C325 C326 . . 1.45(2) ?
C325 C325' . . .49(2) ?
C325 C326' . . 1.40(3) ?
C325 H325 . . .94(2) ?
C325 H325' . . 1.131(17) ?
C326 C325' . . 1.54(2) ?
C326 C326' . . .492(18) ?
C326 H326 . . .932(15) ?
C326 H326' . . 1.092(13) ?
C322' C323' . . 1.376(8) ?
C322' H322 . . 1.458(6) ?
C322' H322' . . .951(6) ?
C323' H323 . . 1.488(6) ?
C323' H323' . . .949(6) ?
C325' C326' . . 1.33(2) ?
C325' H325 . . 1.14(2) ?
C325' H325' . . .96(2) ?
C326' H326 . . 1.208(15) ?
C326' H326' . . .976(14) ?
C331 C332 . . 1.395(4) ?
C331 C336 . . 1.393(4) ?
C332 C333 . . 1.389(4) ?
C332 H332 . . .949(3) ?
C333 C334 . . 1.366(5) ?
C333 H333 . . .952(3) ?
C334 C335 . . 1.380(5) ?
C334 H334 . . .954(3) ?
C335 C336 . . 1.390(4) ?
C335 H335 . . .950(3) ?
C336 H336 . . .951(3) ?
O11 C1 . . 1.223(6) ?
O11 O12' . . 1.889(12) ?
O11 H11 . . 1.048(3) ?
O12 C1 . . 1.080(6) ?
O12 O12' . . 1.785(14) ?
O12 C1' . . 1.17(2) ?
C1 O12' . . 1.882(13) ?
C1 C1' . . 1.49(2) ?
C1 H1 . . 1.104(5) ?
O12' C1' . . .94(3) ?
O12' H11 . . 1.275(12) ?
H112 H112' . . 1.13573(12) ?
H114 H114' . . .86623(8) ?
H325 H325' . . .80017(8) ?
H326 H326' . . .84970(9) ?

loop_
_geom_contact_atom_site_label_1
_geom_contact_atom_site_label_2
_geom_contact_distance
_geom_contact_site_symmetry_1
_geom_contact_site_symmetry_2
_geom_contact_publ_flag
Ag C0 3.137(3) . . ?
Ag O2 3.204(3) . . ?
Ag C121 3.612(3) . . ?
Ag C131 3.685(2) . . ?
Ag C211 3.679(3) . . ?
Ag C221 3.645(2) . . ?
Ag C321 3.660(2) . . ?
Ag C331 3.608(2) . . ?
Ag H116 3.2717(4) . . ?
Ag H116' 3.2784(4) . . ?
Ag H132 3.0748(3) . . ?
Ag H322 3.1979(4) . . ?
Ag H332 3.2802(4) . . ?
C0 O12' 2.779(14) . . ?
C0 H11 2.476(5) . . ?
O1 O2 2.225(4) . . ?
O1 H0 1.810(3) . . ?
O1 H116' 2.176(3) . . ?
O2 O2' 2.130(17) . . ?
O2 O11 2.505(4) . . ?
O2 O12' 2.161(13) . . ?
O2 H0 1.885(3) . . ?
O2 H222 2.547(3) . . ?
O2 H312 2.384(2) . . ?
O1' O2' 2.20(2) . . ?
O1' P3 3.421(15) . . ?
O1' H0 2.116(14) . . ?
O1' H312 2.467(15) . . ?
O2' O12' 2.58(2) . . ?
O2' H124 2.603(16) . '3 655' ?
O2' H324 2.647(16) . 3 ?
O2' H333 2.532(16) . '2 545' ?
P1 C112 2.861(17) . . ?
P1 C116 2.806(5) . . ?
P1 C112' 2.816(17) . . ?
P1 C116' 2.787(7) . . ?
P1 C122 2.817(3) . . ?
P1 C126 2.791(3) . . ?
P1 C132 2.757(3) . . ?
P1 C136 2.854(3) . . ?
P1 H112 2.9829(7) . . ?
P1 H116 2.8781(7) . . ?
P1 H112' 2.9350(7) . . ?
P1 H116' 2.8216(7) . . ?
P1 H122 2.9202(7) . . ?
P1 H126 2.8684(7) . . ?
P1 H132 2.8108(7) . . ?
P1 H136 2.9718(7) . . ?
P1 H322 3.1181(8) . . ?
C111 C113 2.393(4) . . ?
C111 C114 2.790(7) . . ?
C111 C115 2.458(6) . . ?
C111 C114' 2.821(8) . . ?
C111 C115' 2.470(7) . . ?
C111 C121 2.866(4) . . ?
C111 C131 2.880(4) . . ?
C111 H112 2.054(3) . . ?
C111 H116 2.078(3) . . ?
C111 H112' 1.932(2) . . ?
C111 H116' 2.124(2) . . ?
C112 C114 2.361(15) . . ?
C112 C115 2.778(14) . . ?
C112 C116 2.414(15) . . ?
C112 C114' 2.440(16) . . ?
C112 C115' 2.758(17) . . ?
C112 C116' 2.370(18) . . ?
C112 H113 2.018(17) . . ?
C113 C115 2.282(7) . . ?
C113 C116 2.685(6) . . ?
C113 C115' 2.458(8) . . ?
C113 C116' 2.789(7) . . ?
C113 H112 2.086(3) . . ?
C113 H114 1.908(3) . . ?
C113 H112' 1.987(3) . . ?
C113 H114' 2.114(3) . . ?
C114 C116 2.393(8) . . ?
C114 C112' 2.201(16) . . ?
C114 C116' 2.701(9) . . ?
C114 H113 1.873(7) . . ?
C114 H115 2.036(7) . . ?
C114 H115' 2.642(7) . . ?
C115 C112' 2.521(15) . . ?
C115 C116' 2.040(9) . . ?
C115 H114 2.038(6) . . ?
C115 H116 2.040(6) . . ?
C115 H114' 2.110(6) . . ?
C115 H115' 2.133(5) . . ?
C115 H323 2.498(6) . . ?
C116 C112' 2.154(17) . . ?
C116 C114' 2.484(9) . . ?
C116 C322 2.762(9) . . ?
C116 H115 2.046(5) . . ?
C116 H115' 2.599(5) . . ?
C116 H116' 1.918(5) . . ?
C116 H322 2.133(5) . . ?
C112' C114' 2.414(17) . . ?
C112' C115' 2.751(17) . . ?
C112' C116' 2.360(18) . . ?
C112' H113 2.094(17) . . ?
C114' C116' 2.405(9) . . ?
C114' H113 2.059(7) . . ?
C114' H115 2.187(8) . . ?
C114' H115' 2.049(7) . . ?
C115' H114 2.535(7) . . ?
C115' H115 2.006(8) . . ?
C115' H116 2.510(7) . . ?
C115' H114' 2.061(7) . . ?
C115' H116' 2.030(7) . . ?
C116' H115 2.682(7) . . ?
C116' H116 1.769(7) . . ?
C116' H115' 2.021(7) . . ?
C121 C123 2.407(4) . . ?
C121 C124 2.781(4) . . ?
C121 C125 2.418(4) . . ?
C121 C131 2.886(4) . . ?
C121 H122 2.035(3) . . ?
C121 H126 2.051(3) . . ?
C122 C124 2.397(4) . . ?
C122 C125 2.767(4) . . ?
C122 C126 2.402(4) . . ?
C122 H123 2.036(3) . . ?
C123 C125 2.383(5) . . ?
C123 C126 2.762(4) . . ?
C123 H122 2.036(3) . . ?
C123 H124 2.024(3) . . ?
C124 C126 2.387(4) . . ?
C124 H123 2.026(4) . . ?
C124 H125 2.022(4) . . ?
C125 H124 2.023(3) . . ?
C125 H126 2.034(3) . . ?
C126 H125 2.032(3) . . ?
C131 C133 2.412(4) . . ?
C131 C134 2.789(4) . . ?
C131 C135 2.416(4) . . ?
C131 H132 2.025(3) . . ?
C131 H136 2.042(3) . . ?
C132 C134 2.391(5) . . ?
C132 C135 2.755(4) . . ?
C132 C136 2.381(4) . . ?
C132 H133 2.035(3) . . ?
C133 C135 2.389(5) . . ?
C133 C136 2.761(5) . . ?
C133 H132 2.031(4) . . ?
C133 H134 2.030(4) . . ?
C134 C136 2.396(4) . . ?
C134 H133 2.022(4) . . ?
C134 H135 2.029(4) . . ?
C135 H134 2.029(3) . . ?
C135 H136 2.028(3) . . ?
C136 H112' 2.592(3) . . ?
C136 H135 2.032(3) . . ?
P2 C212 2.759(4) . . ?
P2 C216 2.829(3) . . ?
P2 C222 2.765(3) . . ?
P2 C226 2.843(3) . . ?
P2 C232 2.776(3) . . ?
P2 C236 2.833(3) . . ?
P2 H212 2.8306(7) . . ?
P2 H216 2.9422(7) . . ?
P2 H222 2.8314(7) . . ?
P2 H226 2.9574(7) . . ?
P2 H232 2.8446(7) . . ?
P2 H236 2.9430(7) . . ?
C211 C213 2.409(6) . . ?
C211 C214 2.775(5) . . ?
C211 C215 2.410(5) . . ?
C211 C221 2.877(4) . . ?
C211 C231 2.856(4) . . ?
C211 H212 2.039(3) . . ?
C211 H216 2.036(3) . . ?
C211 H236 2.594(3) . . ?
C212 C214 2.392(6) . . ?
C212 C215 2.762(6) . . ?
C212 C216 2.395(5) . . ?
C212 H213 2.042(4) . . ?
C213 C215 2.365(8) . . ?
C213 C216 2.757(7) . . ?
C213 H212 2.040(5) . . ?
C213 H214 2.018(6) . . ?
C214 C216 2.394(5) . . ?
C214 H213 1.995(7) . . ?
C214 H215 2.030(7) . . ?
C215 H214 2.005(4) . . ?
C215 H216 2.046(4) . . ?
C216 H215 2.046(3) . . ?
C221 C223 2.416(4) . . ?
C221 C224 2.782(4) . . ?
C221 C225 2.410(4) . . ?
C221 C231 2.880(3) . . ?
C221 H216 2.605(2) . . ?
C221 H222 2.050(2) . . ?
C221 H226 2.041(2) . . ?
C222 C224 2.404(4) . . ?
C222 C225 2.781(4) . . ?
C222 C226 2.415(4) . . ?
C222 H223 2.037(3) . . ?
C223 C225 2.394(4) . . ?
C223 C226 2.775(4) . . ?
C223 H222 2.039(3) . . ?
C223 H224 2.027(3) . . ?
C224 C226 2.401(4) . . ?
C224 H123 2.697(3) . '4 455' ?
C224 H223 2.026(3) . . ?
C224 H225 2.029(3) . . ?
C225 H224 2.030(3) . . ?
C225 H226 2.039(3) . . ?
C226 H225 2.041(3) . . ?
C231 C233 2.420(4) . . ?
C231 C234 2.793(4) . . ?
C231 C235 2.421(4) . . ?
C231 H226 2.625(2) . . ?
C231 H232 2.035(2) . . ?
C231 H236 2.048(2) . . ?
C232 C234 2.403(5) . . ?
C232 C235 2.767(4) . . ?
C232 C236 2.403(4) . . ?
C232 H233 2.038(3) . . ?
C233 C235 2.397(4) . . ?
C233 C236 2.781(4) . . ?
C233 C1' 2.98(2) . 2 ?
C233 H232 2.031(3) . . ?
C233 H234 2.040(3) . . ?
C234 C236 2.402(5) . . ?
C234 H233 2.045(3) . . ?
C234 H235 2.024(3) . . ?
C234 H323' 2.588(3) . 4 ?
C235 H234 2.021(3) . . ?
C235 H236 2.041(3) . . ?
C236 H235 2.039(3) . . ?
P3 C312 2.773(3) . . ?
P3 C316 2.830(3) . . ?
P3 C322 2.801(6) . . ?
P3 C326 2.773(13) . . ?
P3 C322' 2.776(5) . . ?
P3 C326' 2.876(15) . . ?
P3 C332 2.767(3) . . ?
P3 C336 2.850(3) . . ?
P3 H312 2.8379(7) . . ?
P3 H316 2.9404(7) . . ?
P3 H322 2.8815(7) . . ?
P3 H326 2.8695(7) . . ?
P3 H322' 2.8395(7) . . ?
P3 H326' 2.9817(7) . . ?
P3 H332 2.8309(7) . . ?
P3 H336 2.9684(7) . . ?
C311 C313 2.409(3) . . ?
C311 C314 2.783(4) . . ?
C311 C315 2.408(4) . . ?
C311 C321 2.850(3) . . ?
C311 C331 2.851(3) . . ?
C311 H312 2.033(2) . . ?
C311 H316 2.039(2) . . ?
C311 H326 2.529(2) . . ?
C311 H326' 2.631(2) . . ?
C312 C314 2.396(4) . . ?
C312 C315 2.760(4) . . ?
C312 C316 2.391(4) . . ?
C312 H313 2.035(2) . . ?
C313 C315 2.388(4) . . ?
C313 C316 2.764(4) . . ?
C313 H312 2.029(3) . . ?
C313 H314 2.033(3) . . ?
C314 C316 2.396(4) . . ?
C314 H313 2.028(3) . . ?
C314 H315 2.024(3) . . ?
C315 H314 2.023(3) . . ?
C315 H316 2.036(3) . . ?
C316 H315 2.033(3) . . ?
C321 C323 2.436(7) . . ?
C321 C324 2.794(4) . . ?
C321 C325 2.401(18) . . ?
C321 C323' 2.413(6) . . ?
C321 C325' 2.403(19) . . ?
C321 C331 2.888(3) . . ?
C321 H322 2.081(2) . . ?
C321 H326 1.983(2) . . ?
C321 H322' 2.044(2) . . ?
C321 H326' 2.038(2) . . ?
C321 H336 2.689(2) . . ?
C322 C324 2.395(8) . . ?
C322 C325 2.75(2) . . ?
C322 C326 2.391(16) . . ?
C322 C325' 2.66(2) . . ?
C322 C326' 2.279(17) . . ?
C322 H116 2.034(8) . . ?
C322 H323 2.048(6) . . ?
C322 H323' 2.284(7) . . ?
C323 C325 2.35(2) . . ?
C323 C326 2.777(16) . . ?
C323 C325' 2.23(2) . . ?
C323 C326' 2.612(16) . . ?
C323 H116 2.643(9) . . ?
C323 H322 2.058(9) . . ?
C323 H324 2.008(9) . . ?
C323 H322' 2.377(9) . . ?
C324 C326 2.453(14) . . ?
C324 C322' 2.431(6) . . ?
C324 C326' 2.325(14) . . ?
C324 H323 2.004(3) . . ?
C324 H325 2.021(3) . . ?
C324 H323' 2.095(3) . . ?
C324 H325' 1.990(3) . . ?
C325 C322' 2.70(2) . . ?
C325 C323' 2.34(2) . . ?
C325 H324 2.02(2) . . ?
C325 H326 2.09(2) . . ?
C325 H326' 2.06(2) . . ?
C326 C322' 2.307(15) . . ?
C326 C323' 2.734(16) . . ?
C326 H325 2.080(13) . . ?
C326 H325' 2.197(12) . . ?
C322' C325' 2.76(2) . . ?
C322' C326' 2.370(15) . . ?
C322' H323 2.377(5) . . ?
C322' H323' 2.030(5) . . ?
C323' C325' 2.40(2) . . ?
C323' C326' 2.723(15) . . ?
C323' H226 2.622(6) . '4 454' ?
C323' H322 2.272(6) . . ?
C323' H324 2.039(6) . . ?
C323' H322' 2.021(6) . . ?
C325' H324 2.03(2) . . ?
C325' H326 2.21(2) . . ?
C325' H326' 1.99(2) . . ?
C326' H325 2.058(16) . . ?
C326' H325' 1.992(15) . . ?
C331 C333 2.411(4) . . ?
C331 C334 2.781(4) . . ?
C331 C335 2.416(4) . . ?
C331 H316 2.626(2) . . ?
C331 H332 2.042(2) . . ?
C331 H336 2.042(2) . . ?
C332 C334 2.392(4) . . ?
C332 C335 2.770(4) . . ?
C332 C336 2.400(4) . . ?
C332 H333 2.033(3) . . ?
C333 C335 2.383(5) . . ?
C333 C336 2.762(4) . . ?
C333 H332 2.036(3) . . ?
C333 H334 2.017(3) . . ?
C334 C336 2.396(4) . . ?
C334 H333 2.019(4) . . ?
C334 H335 2.030(4) . . ?
C335 H334 2.031(3) . . ?
C335 H336 2.034(3) . . ?
C336 H335 2.040(3) . . ?
O11 O12 2.088(6) . . ?
O11 C1' 2.07(2) . . ?
O11 H1 1.917(4) . . ?
O12 H233 2.443(5) . '2 545' ?
O12 H313 2.457(4) . . ?
O12 H1 1.875(4) . . ?
O12 H11 2.172(5) . . ?
C1 H11 1.781(5) . . ?
O12' H0 2.690(13) . . ?
C1' H233 2.27(2) . '2 545' ?
C1' H1 2.39(2) . . ?
C1' H11 1.89(2) . . ?
H112 H113 2.3552(2) . . ?
H112 H136 2.3726(3) . . ?
H113 H114 2.1504(2) . . ?
H113 H112' 2.3864(2) . . ?
H114 H115 2.3373(3) . . ?
H115 H116 2.3529(2) . . ?
H115 H114' 2.3749(2) . . ?
H115 H115' 2.2151(2) . . ?
H115 H323 2.1994(2) . . ?
H115 H326' 2.12774(19) . 3 ?
H116 H116' 1.95097(19) . . ?
H116 H322 1.48812(14) . . ?
H112' H136 2.2414(2) . . ?
H114' H115' 2.3649(3) . . ?
H115' H116' 2.3399(2) . . ?
H122 H123 2.3355(3) . . ?
H123 H124 2.3202(3) . . ?
H124 H125 2.3243(2) . . ?
H125 H126 2.3336(3) . . ?
H126 H213 2.3131(2) . '3 655' ?
H132 H133 2.3323(3) . . ?
H133 H134 2.3279(2) . . ?
H134 H135 2.32619(19) . . ?
H135 H136 2.3274(3) . . ?
H212 H213 2.3452(2) . . ?
H213 H214 2.3044(3) . . ?
H214 H215 2.3101(2) . . ?
H215 H216 2.3442(2) . . ?
H222 H223 2.3373(3) . . ?
H223 H224 2.3260(3) . . ?
H224 H225 2.32553(19) . . ?
H225 H226 2.3433(3) . . ?
H232 H233 2.3325(2) . . ?
H233 H234 2.3459(3) . . ?
H234 H235 2.3228(2) . . ?
H235 H236 2.3370(2) . . ?
H312 H313 2.3358(2) . . ?
H313 H314 2.32835(19) . . ?
H314 H315 2.3241(3) . . ?
H315 H316 2.3302(2) . . ?
H322 H323 2.3561(2) . . ?
H322 H322' 1.44239(15) . . ?
H323 H324 2.3157(3) . . ?
H323 H323' 1.49890(16) . . ?
H324 H325 2.3321(3) . . ?
H324 H323' 2.3352(2) . . ?
H324 H325' 2.3417(3) . . ?
H325 H326 2.3824(2) . . ?
H325 H326' 2.3745(2) . . ?
H322' H323' 2.3254(2) . . ?
H325' H326' 2.2792(2) . . ?
H332 H333 2.3300(3) . . ?
H333 H334 2.3162(2) . . ?
H334 H335 2.33113(19) . . ?
H335 H336 2.3358(3) . . ?

loop_
_geom_hbond_atom_site_label_D
_geom_hbond_atom_site_label_H
_geom_hbond_atom_site_label_A
_geom_hbond_site_symmetry_D
_geom_hbond_site_symmetry_H
_geom_hbond_site_symmetry_A
_geom_hbond_distance_DH
_geom_hbond_distance_HA
_geom_hbond_distance_DA
_geom_hbond_angle_DHA
_geom_hbond_publ_flag
? ? ? ? ? ? ? ? ? ? ?

loop_
_geom_torsion_atom_site_label_1
_geom_torsion_atom_site_label_2
_geom_torsion_atom_site_label_3
_geom_torsion_atom_site_label_4
_geom_torsion_site_symmetry_1
_geom_torsion_site_symmetry_2
_geom_torsion_site_symmetry_3
_geom_torsion_site_symmetry_4
_geom_torsion
_geom_torsion_publ_flag
? ? ? ? ? ? ? ? ? ?
